data_4129923
loop_
_publ_author_name
'Chorazy, Szymon'
'Stanek, Jan J.'
'Noga\'s, Wojciech'
'Majcher, Anna M.'
'Rams, Micha\/l'
'Kozie\/l, Marcin'
'Juszy\'nska-Ga\/l\;azka, Ewa'
'Nakabayashi, Koji'
'Ohkoshi, Shin-ichi'
'Sieklucka, Barbara'
'Podgajny, Robert'

_publ_section_title
;
 Tuning of Charge Transfer Assisted Phase Transition and Slow Magnetic
 Relaxation Functionalities in {Fe(9-x)Co(x)[W(CN)8]6} (x = 0-9) Molecular
 Solid Solution.
;
_journal_issue 5
_journal_name_full 'Journal of the American Chemical Society'
_journal_page_first 1635
_journal_page_last 1646
_journal_paper_doi 10.1021/jacs.5b11924
_journal_volume 138
_journal_year 2016
_chemical_formula_moiety 'C84 H60 Fe9 N48 O36 W6'
_chemical_formula_sum 'C84 H60 Fe9 N48 O36 W6'
_chemical_formula_weight 3923.55
_space_group_IT_number 15
_space_group_name_Hall '-C 2yc'
_space_group_name_H-M_alt 'C 1 2/c 1'
_symmetry_cell_setting monoclinic
_symmetry_Int_Tables_number 15
_symmetry_space_group_name_Hall '-C 2yc'
_symmetry_space_group_name_H-M 'C 1 2/c 1'
_atom_sites_solution_hydrogens geom
_audit_conform_dict_location ftp://ftp.iucr.org/pub/cif_core.dic
_audit_conform_dict_name cif_core.dic
_audit_conform_dict_version 2.4.3
_audit_creation_date 2015-04-28T13:06:22-00:00
_audit_creation_method 'WinGX routine CIF_UPDATE'
_cell_angle_alpha 90
_cell_angle_beta 114.321(8)
_cell_angle_gamma 90
_cell_formula_units_Z 4
_cell_length_a 28.6286(6)
_cell_length_b 19.0072(4)
_cell_length_c 32.4063(7)
_cell_measurement_reflns_used 76723
_cell_measurement_temperature 250(2)
_cell_measurement_theta_max 27.454
_cell_measurement_theta_min 3.124
_cell_measurement_wavelength 0.71075
_cell_volume 16068.9(12)
_computing_molecular_graphics 'Ortep for Windows (Farrugia, 2012)'
_computing_publication_material 'WinGX publication routines (Farrugia, 2012)'
_computing_structure_refinement 'SHELXL-2014/7 (Sheldrick, 2014)'
_diffrn_ambient_temperature 250(2)
_diffrn_measured_fraction_theta_full 0.998
_diffrn_measured_fraction_theta_max 0.996
_diffrn_measurement_device_type 'Rigaku R-AXIS RAPID'
_diffrn_measurement_method \w
_diffrn_radiation_probe x-ray
_diffrn_radiation_type MoK\a
_diffrn_radiation_wavelength 0.71075
_diffrn_reflns_av_R_equivalents 0.0835
_diffrn_reflns_av_unetI/netI 0.0693
_diffrn_reflns_Laue_measured_fraction_full 0.998
_diffrn_reflns_Laue_measured_fraction_max 0.996
_diffrn_reflns_limit_h_max 34
_diffrn_reflns_limit_h_min -37
_diffrn_reflns_limit_k_max 24
_diffrn_reflns_limit_k_min -24
_diffrn_reflns_limit_l_max 40
_diffrn_reflns_limit_l_min -41
_diffrn_reflns_number 76723
_diffrn_reflns_point_group_measured_fraction_full 0.998
_diffrn_reflns_point_group_measured_fraction_max 0.996
_diffrn_reflns_theta_full 25.242
_diffrn_reflns_theta_max 27.454
_diffrn_reflns_theta_min 3.124
_diffrn_standards_number 0
_exptl_absorpt_coefficient_mu 5.131
_exptl_absorpt_correction_T_max 1.0000
_exptl_absorpt_correction_T_min 0.6189
_exptl_absorpt_correction_type multi-scan
_exptl_absorpt_process_details 'ABSCOR (Rigaku, 1995)'
_exptl_crystal_colour green
_exptl_crystal_density_diffrn 1.622
_exptl_crystal_density_method 'not measured'
_exptl_crystal_description block
_exptl_crystal_F_000 7464
_exptl_crystal_size_max 0.17
_exptl_crystal_size_mid 0.07
_exptl_crystal_size_min 0.07
_refine_diff_density_max 1.231
_refine_diff_density_min -2.114
_refine_diff_density_rms 0.176
_refine_ls_extinction_method none
_refine_ls_goodness_of_fit_ref 1.193
_refine_ls_hydrogen_treatment constr
_refine_ls_matrix_type full
_refine_ls_number_constraints 0
_refine_ls_number_parameters 851
_refine_ls_number_reflns 18308
_refine_ls_number_restraints 103
_refine_ls_restrained_S_all 1.193
_refine_ls_R_factor_all 0.105
_refine_ls_R_factor_gt 0.0731
_refine_ls_shift/su_max 0.04
_refine_ls_shift/su_mean 0.001
_refine_ls_structure_factor_coef Fsqd
_refine_ls_weighting_details 'w=1/[\s^2^(Fo^2^)+(0.0262P)^2^+240.4275P] where P=(Fo^2^+2Fc^2^)/3'
_refine_ls_weighting_scheme calc
_refine_ls_wR_factor_gt 0.1065
_refine_ls_wR_factor_ref 0.1143
_reflns_Friedel_coverage 0
_reflns_number_gt 14325
_reflns_number_total 18308
_reflns_threshold_expression 'I > 2\s(I)'
_cod_data_source_file ja5b11924_si_002.cif
_cod_data_source_block Co0Fe9W6_HT
_cod_original_cell_volume 16068.9(11)
_cod_original_sg_symbol_H-M 'C 2/c'
_cod_database_code 4129923
_shelx_estimated_absorpt_t_min 0.476
_shelx_estimated_absorpt_t_max 0.715

loop_
_symmetry_equiv_pos_as_xyz
'x, y, z'
'-x, y, -z+1/2'
'x+1/2, y+1/2, z'
'-x+1/2, y+1/2, -z+1/2'
'-x, -y, -z'
'x, -y, z-1/2'
'-x+1/2, -y+1/2, -z'
'x+1/2, -y+1/2, z-1/2'

loop_
_atom_site_label
_atom_site_type_symbol
_atom_site_fract_x
_atom_site_fract_y
_atom_site_fract_z
_atom_site_U_iso_or_equiv
_atom_site_adp_type
_atom_site_occupancy
_atom_site_site_symmetry_order
_atom_site_calc_flag
_atom_site_refinement_flags_posn
_atom_site_refinement_flags_adp
_atom_site_refinement_flags_occupancy
_atom_site_disorder_assembly
_atom_site_disorder_group
W1 W 0.41967(2) 0.83773(2) 0.11924(2) 0.02332(8) Uani 1 1 d . . . . .
W2 W 0.67847(2) 0.66030(2) 0.23509(2) 0.02010(8) Uani 1 1 d . . . . .
W3 W 0.43865(2) 0.44559(2) 0.12307(2) 0.02149(8) Uani 1 1 d . . . . .
Fe1 Fe 0.5 0.64566(8) 0.25 0.0146(3) Uani 1 2 d S T P . .
Fe2 Fe 0.60692(5) 0.91843(6) 0.23421(4) 0.0244(3) Uani 1 1 d . . . . .
Fe5 Fe 0.28422(5) 0.62817(7) 0.09087(4) 0.0276(3) Uani 1 1 d . . . . .
Fe3 Fe 0.62834(5) 0.38856(6) 0.24700(4) 0.0245(3) Uani 1 1 d . . . . .
Fe4 Fe 0.52762(5) 0.65314(7) 0.06932(4) 0.0286(3) Uani 1 1 d . . . . .
C11 C 0.4526(3) 0.7587(5) 0.1709(3) 0.0248(19) Uani 1 1 d . . . . .
N11 N 0.4715(3) 0.7190(4) 0.1992(2) 0.0256(16) Uani 1 1 d . . . . .
C12 C 0.4090(3) 0.8745(5) 0.1774(3) 0.030(2) Uani 1 1 d . . . . .
N12 N 0.4045(3) 0.8935(4) 0.2089(3) 0.0352(19) Uani 1 1 d . . . . .
C13 C 0.4939(3) 0.8739(5) 0.1654(3) 0.0250(19) Uani 1 1 d . . . . .
N13 N 0.5336(3) 0.8917(4) 0.1911(3) 0.0344(19) Uani 1 1 d . . . . .
C14 C 0.4658(3) 0.7707(5) 0.0983(3) 0.0260(19) Uani 1 1 d . . . . .
N14 N 0.4898(3) 0.7317(4) 0.0870(2) 0.0351(19) Uani 1 1 d . . . . .
C15 C 0.3620(4) 0.7587(5) 0.1085(3) 0.031(2) Uani 1 1 d . . . . .
N15 N 0.3316(3) 0.7154(5) 0.1018(3) 0.040(2) Uani 1 1 d . . . . .
C16 C 0.3507(6) 0.9020(9) 0.0970(4) 0.093(6) Uani 1 1 d . U . . .
N16 N 0.3138(7) 0.9338(11) 0.0839(5) 0.173(10) Uani 1 1 d . U . . .
C17 C 0.3811(4) 0.8271(5) 0.0462(3) 0.036(2) Uani 1 1 d . . . . .
N17 N 0.3586(4) 0.8215(6) 0.0084(3) 0.058(3) Uani 1 1 d . . . . .
C18A C 0.4411(6) 0.9294(9) 0.0939(5) 0.109(7) Uani 1 1 d . U . . .
N18A N 0.4531(8) 0.9778(10) 0.0809(6) 0.219(13) Uani 1 1 d . U . . .
C21 C 0.6081(3) 0.6563(4) 0.2433(3) 0.0219(17) Uani 1 1 d . . . . .
N21 N 0.5698(3) 0.6510(4) 0.2466(2) 0.0262(16) Uani 1 1 d . . . . .
C22 C 0.6497(3) 0.7650(5) 0.2330(3) 0.029(2) Uani 1 1 d . . . . .
N22 N 0.6342(3) 0.8213(4) 0.2314(3) 0.0336(19) Uani 1 1 d . . . . .
C23 C 0.6572(3) 0.5507(5) 0.2352(3) 0.0262(19) Uani 1 1 d . . . . .
N23 N 0.6463(3) 0.4943(4) 0.2382(3) 0.0317(18) Uani 1 1 d . . . . .
C24 C 0.6210(4) 0.6486(5) 0.1681(3) 0.031(2) Uani 1 1 d . . . . .
N24 N 0.5880(3) 0.6462(5) 0.1318(3) 0.038(2) Uani 1 1 d . . . . .
C25 C 0.6994(3) 0.6389(5) 0.3055(3) 0.0257(19) Uani 1 1 d . . . . .
N25 N 0.7083(3) 0.6285(4) 0.3426(2) 0.0354(19) Uani 1 1 d . . . . .
C26 C 0.7400(4) 0.5954(5) 0.2357(4) 0.039(2) Uani 1 1 d . . . . .
N26 N 0.7738(4) 0.5603(6) 0.2366(4) 0.063(3) Uani 1 1 d . . . . .
C27 C 0.7039(4) 0.7127(6) 0.1882(4) 0.047(3) Uani 1 1 d . . . . .
N27A N 0.7244(9) 0.7497(13) 0.1710(8) 0.050(6) Uani 0.5 1 d . U P . .
N27B N 0.7131(10) 0.7304(14) 0.1582(9) 0.055(8) Uiso 0.5 1 d . . P . .
C28 C 0.7452(4) 0.7234(5) 0.2745(4) 0.036(2) Uani 1 1 d . . . . .
N28 N 0.7799(4) 0.7583(5) 0.2945(3) 0.055(3) Uani 1 1 d . . . . .
C31 C 0.4654(3) 0.5260(5) 0.1748(3) 0.0243(18) Uani 1 1 d . . . . .
N31 N 0.4776(3) 0.5687(4) 0.2020(2) 0.0244(16) Uani 1 1 d . . . . .
C32 C 0.5118(4) 0.4128(5) 0.1731(3) 0.029(2) Uani 1 1 d . . . . .
N32 N 0.5519(3) 0.3978(4) 0.1997(3) 0.0341(19) Uani 1 1 d . . . . .
C33 C 0.4070(3) 0.4189(5) 0.1712(3) 0.030(2) Uani 1 1 d . . . . .
N33 N 0.3915(3) 0.4073(4) 0.1983(3) 0.0328(18) Uani 1 1 d . . . . .
C34 C 0.4686(4) 0.5302(5) 0.0968(3) 0.031(2) Uani 1 1 d . . . . .
N34 N 0.4871(3) 0.5737(4) 0.0838(3) 0.037(2) Uani 1 1 d . . . . .
C35 C 0.3770(4) 0.5188(5) 0.1096(3) 0.034(2) Uani 1 1 d . . . . .
N35 N 0.3446(3) 0.5584(5) 0.1032(3) 0.042(2) Uani 1 1 d . . . . .
C36A C 0.4332(8) 0.3339(11) 0.1270(7) 0.039(5) Uani 0.6 1 d . U P . .
N36A N 0.4311(8) 0.2718(10) 0.1299(7) 0.062(5) Uani 0.6 1 d . U P . .
C36B C 0.4138(13) 0.339(2) 0.1121(11) 0.046(9) Uiso 0.4 1 d . . P . .
N36B N 0.4027(13) 0.2817(18) 0.1093(11) 0.072(9) Uiso 0.4 1 d . . P . .
C37A C 0.3758(7) 0.4206(11) 0.0597(7) 0.042(4) Uani 0.6 1 d . U P . .
N37A N 0.3449(8) 0.4112(11) 0.0244(7) 0.073(6) Uani 0.6 1 d . U P . .
C37B C 0.3887(12) 0.4412(17) 0.0521(10) 0.040(7) Uiso 0.4 1 d . . P . .
N37B N 0.3618(16) 0.446(2) 0.0167(9) 0.106(13) Uiso 0.4 1 d D . P . .
C38 C 0.4777(4) 0.3982(6) 0.0854(3) 0.043(3) Uani 1 1 d . . . . .
N38 N 0.4980(4) 0.3753(6) 0.0641(3) 0.060(3) Uani 1 1 d . . . . .
O41 O 0.4732(3) 0.6557(4) 0.0028(2) 0.0477(19) Uani 1 1 d . . . A 1
C42A C 0.4230(10) 0.6863(16) -0.0166(9) 0.057(7) Uani 0.5 1 d . U P A 1
H42A H 0.4052 0.6761 0.0025 0.085 Uiso 0.5 1 calc R U P A 1
H42B H 0.4039 0.6666 -0.0466 0.085 Uiso 0.5 1 calc R U P A 1
H42C H 0.4259 0.7368 -0.019 0.085 Uiso 0.5 1 calc R U P A 1
O43 O 0.5655(3) 0.7301(5) 0.0488(3) 0.061(2) Uani 1 1 d . . . B 1
C44A C 0.641(3) 0.725(5) 0.042(3) 0.41(6) Uiso 0.6 1 d . . P B 1
H44A H 0.6474 0.77 0.0317 0.61 Uiso 0.3 1 calc R U P B 1
H44B H 0.6679 0.714 0.0714 0.61 Uiso 0.3 1 calc R U P B 1
H44C H 0.6389 0.6886 0.0205 0.61 Uiso 0.3 1 calc R U P B 1
H44D H 0.6553 0.6784 0.0507 0.61 Uiso 0.3 1 calc R U P B 1
H44E H 0.6349 0.7344 0.011 0.61 Uiso 0.3 1 calc R U P B 1
H44F H 0.6639 0.7598 0.0619 0.61 Uiso 0.3 1 calc R U P B 1
O45 O 0.5659(3) 0.5811(5) 0.0448(3) 0.057(2) Uani 1 1 d . . . C 1
C46A C 0.5556(11) 0.5112(15) 0.0344(10) 0.078(9) Uani 0.5 1 d . . P C 1
H46A H 0.5568 0.4862 0.0609 0.117 Uiso 0.9 1 calc R U P C 1
H46B H 0.581 0.4917 0.025 0.117 Uiso 0.9 1 calc R U P C 1
H46C H 0.5218 0.5064 0.0101 0.117 Uiso 0.9 1 calc R U P C 1
O51 O 0.2691(3) 0.6262(4) 0.0219(2) 0.052(2) Uani 1 1 d . . . D 1
C52A C 0.2681(11) 0.6837(15) -0.0037(8) 0.071(8) Uani 0.5 1 d . U P D 1
H52A H 0.2564 0.7243 0.0076 0.106 Uiso 0.5 1 calc R U P D 1
H52B H 0.2449 0.6751 -0.0349 0.106 Uiso 0.5 1 calc R U P D 1
H52C H 0.3023 0.6927 -0.0018 0.106 Uiso 0.5 1 calc R U P D 1
O53 O 0.2199(3) 0.6925(4) 0.0722(2) 0.0444(18) Uani 1 1 d . . . E 1
C54 C 0.2135(6) 0.7510(7) 0.0979(4) 0.073(4) Uani 1 1 d . . . E 1
H54A H 0.18 0.772 0.0816 0.109 Uiso 0.5 1 calc R U P E 1
H54B H 0.2164 0.7344 0.1272 0.109 Uiso 0.5 1 calc R U P E 1
H54C H 0.2399 0.7858 0.1022 0.109 Uiso 0.5 1 calc R U P E 1
H54D H 0.2442 0.7561 0.1258 0.109 Uiso 0.5 1 calc R U P E 1
H54E H 0.2078 0.7937 0.0802 0.109 Uiso 0.5 1 calc R U P E 1
H54F H 0.1843 0.7423 0.1051 0.109 Uiso 0.5 1 calc R U P E 1
O55 O 0.2353(3) 0.5411(4) 0.0758(3) 0.055(2) Uani 1 1 d D . . F 1
C56A C 0.2502(11) 0.4770(15) 0.1067(9) 0.123(10) Uani 0.7 1 d . U P F 1
H56A H 0.2641 0.441 0.0937 0.184 Uiso 0.7 1 calc R U P F 1
H56B H 0.2202 0.4589 0.1098 0.184 Uiso 0.7 1 calc R U P F 1
H56C H 0.2759 0.4904 0.1362 0.184 Uiso 0.7 1 calc R U P F 1
O61 O 0.6192(3) 0.9483(5) 0.1787(3) 0.059(2) Uani 1 1 d . . . G 1
C62 C 0.6061(7) 0.9011(11) 0.1377(5) 0.114(7) Uani 1 1 d . . . G 1
H62A H 0.637 0.8779 0.1392 0.171 Uiso 1 1 calc R U . G 1
H62B H 0.5916 0.9291 0.1104 0.171 Uiso 1 1 calc R U . G 1
H62C H 0.5814 0.8659 0.1374 0.171 Uiso 1 1 calc R U . G 1
O63 O 0.6779(2) 0.9525(4) 0.2749(2) 0.0437(17) Uani 1 1 d . . . H 1
C64 C 0.7137(4) 0.9173(7) 0.3150(4) 0.067(4) Uani 1 1 d . . . H 1
H64A H 0.7484 0.9312 0.3205 0.1 Uiso 1 1 calc R U . H 1
H64B H 0.7102 0.8668 0.3106 0.1 Uiso 1 1 calc R U . H 1
H64C H 0.7067 0.9304 0.3408 0.1 Uiso 1 1 calc R U . H 1
O65 O 0.5860(3) 1.0205(4) 0.2369(3) 0.056(2) Uani 1 1 d . . . I 1
C66 C 0.5342(11) 1.0526(16) 0.2076(10) 0.213(13) Uani 1 1 d . U . I 1
H66A H 0.531 1.0571 0.1767 0.32 Uiso 1 1 calc R U . I 1
H66B H 0.5315 1.0987 0.2193 0.32 Uiso 1 1 calc R U . I 1
H66C H 0.5071 1.0224 0.2082 0.32 Uiso 1 1 calc R U . I 1
O71 O 0.7072(3) 0.3734(4) 0.2922(2) 0.0500(19) Uani 1 1 d . . . J 1
C72 C 0.7507(5) 0.4045(8) 0.2884(5) 0.071(4) Uani 1 1 d . U . J 1
H72A H 0.7418 0.4175 0.2571 0.107 Uiso 1 1 calc R U . J 1
H72B H 0.7787 0.371 0.2981 0.107 Uiso 1 1 calc R U . J 1
H72C H 0.761 0.4461 0.3073 0.107 Uiso 1 1 calc R U . J 1
O73 O 0.6507(3) 0.3599(4) 0.1939(2) 0.0461(19) Uani 1 1 d . . . K 1
C74 C 0.6342(6) 0.3926(8) 0.1518(4) 0.074(4) Uani 1 1 d . . . K 1
H74A H 0.5995 0.3779 0.133 0.111 Uiso 1 1 calc R U . K 1
H74B H 0.6566 0.3796 0.1374 0.111 Uiso 1 1 calc R U . K 1
H74C H 0.6351 0.4433 0.1558 0.111 Uiso 1 1 calc R U . K 1
O75 O 0.6202(4) 0.2794(4) 0.2559(3) 0.061(2) Uani 1 1 d . . . L 1
C76A C 0.6236(14) 0.2215(19) 0.2354(13) 0.200(15) Uani 0.8 1 d . U P L 1
H76A H 0.617 0.1813 0.2506 0.301 Uiso 0.4 1 calc R U P L 1
H76B H 0.5987 0.2226 0.2042 0.301 Uiso 0.4 1 calc R U P L 1
H76C H 0.6578 0.2177 0.2363 0.301 Uiso 0.4 1 calc R U P L 1
H76D H 0.632 0.2331 0.2101 0.301 Uiso 0.4 1 calc R U P L 1
H76E H 0.6503 0.1917 0.2566 0.301 Uiso 0.4 1 calc R U P L 1
H76F H 0.5912 0.1967 0.2244 0.301 Uiso 0.4 1 calc R U P L 1
C42B C 0.4182(12) 0.6547(14) -0.0103(10) 0.049(7) Uiso 0.5 1 d . . P M 2
O44B O 0.613(3) 0.756(4) 0.064(3) 0.28(3) Uiso 0.4 1 d . . P N 2
C46B C 0.5904(19) 0.518(3) 0.0647(16) 0.127(15) Uiso 0.5 1 d . . P O 2
C52B C 0.3076(12) 0.6264(16) 0.0040(10) 0.074(8) Uiso 0.5 1 d . . P P 2
C56B C 0.148(2) 0.509(3) 0.023(2) 0.24(3) Uiso 0.6 1 d . . P Q 2
C76B C 0.645(2) 0.229(3) 0.2779(19) 0.042(12) Uiso 0.2 1 d . . P R 2
C1 C 0.1585(10) 0.5970(17) 0.1458(11) 0.220(14) Uiso 1 1 d D . . S 1
O1 O 0.1121(8) 0.5681(10) 0.1446(7) 0.126(6) Uiso 0.7 1 d D . P S 1
C2B C 0.3359(14) 0.070(4) 0.154(2) 0.21(3) Uiso 0.4 1 d D . P T 1
C2A C 0.400(2) 0.071(3) 0.1499(16) 0.26(3) Uiso 0.6 1 d D . P U 2
O2 O 0.3869(9) 0.0810(11) 0.1871(8) 0.210(8) Uiso 1 1 d D . . U 2
C3 C 0.2884(14) 0.435(2) -0.1059(13) 0.227(18) Uiso 0.8 1 d D . P . .
O3 O 0.3354(13) 0.4118(17) -0.0705(9) 0.256(13) Uiso 0.8 1 d D . P . .
C4A C 0.293(2) 0.282(3) 0.105(2) 0.26(3) Uiso 0.65 1 d D . P . .
O4A O 0.2627(16) 0.322(2) 0.1226(14) 0.264(17) Uiso 0.65 1 d D . P . .
C4B C 0.318(3) 0.210(6) 0.177(3) 0.25(5) Uiso 0.35 1 d D . P . .
O4B O 0.3556(18) 0.217(2) 0.1587(15) 0.148(15) Uiso 0.35 1 d D . P . .
O5A O 0.051(4) 0.715(5) 0.134(3) 0.23(4) Uiso 0.25 1 d . . P V 1
O5B O -0.013(4) 0.643(5) 0.092(3) 0.24(4) Uiso 0.25 1 d . . P W 2
C6 C 0.2344(19) 0.473(2) -0.0086(16) 0.25(2) Uiso 0.8 1 d D . P X 1
O6A O 0.2691(18) 0.516(2) -0.0200(15) 0.178(17) Uiso 0.4 1 d D . P X 1
O6B O 0.187(2) 0.480(3) -0.004(2) 0.20(3) Uiso 0.3 1 d D . P Q 2
O7A O 0.0175(19) 0.309(2) -0.0164(16) 0.142(17) Uiso 0.3 1 d D . P Y 1
O7B O -0.025(3) 0.389(5) -0.009(3) 0.22(4) Uiso 0.2 1 d D . P Y 2
C7 C 0.0220(19) 0.356(2) 0.0194(15) 0.202(18) Uiso 0.7 1 d D . P . .
O8 O 0.5 0.2570(17) 0.25 0.173(11) Uiso 0.8 2 d DS . P . .
C8A C 0.5472(10) 0.230(2) 0.2829(11) 0.094(12) Uiso 0.4 1 d D . P . .
C8B C 0.517(2) 0.234(3) 0.2165(14) 0.132(19) Uiso 0.4 1 d D . P . .

loop_
_atom_site_aniso_label
_atom_site_aniso_U_11
_atom_site_aniso_U_22
_atom_site_aniso_U_33
_atom_site_aniso_U_23
_atom_site_aniso_U_13
_atom_site_aniso_U_12
W1 0.02356(18) 0.02197(18) 0.01899(16) 0.00433(15) 0.00328(15) 0.00259(16)
W2 0.01441(16) 0.02190(17) 0.02577(17) 0.00164(14) 0.01008(14) 0.00139(15)
W3 0.02212(17) 0.02299(17) 0.01811(15) -0.00505(14) 0.00703(14) -0.00052(15)
Fe1 0.0126(8) 0.0158(8) 0.0151(7) 0 0.0055(7) 0
Fe2 0.0190(6) 0.0216(6) 0.0323(7) 0.0037(5) 0.0102(6) -0.0028(5)
Fe5 0.0207(7) 0.0350(8) 0.0212(6) 0.0016(5) 0.0026(6) 0.0012(6)
Fe3 0.0242(7) 0.0214(6) 0.0295(7) 0.0006(5) 0.0127(6) 0.0049(5)
Fe4 0.0311(7) 0.0355(8) 0.0214(6) 0.0001(5) 0.0131(6) 0.0009(6)
C11 0.022(5) 0.024(5) 0.026(4) -0.007(4) 0.007(4) -0.006(4)
N11 0.027(4) 0.024(4) 0.026(4) 0.007(3) 0.010(3) 0.008(3)
C12 0.020(5) 0.026(5) 0.042(5) 0.003(4) 0.011(4) 0.002(4)
N12 0.026(4) 0.047(5) 0.032(4) -0.002(4) 0.012(4) 0.010(4)
C13 0.021(5) 0.028(5) 0.022(4) 0.004(4) 0.005(4) -0.001(4)
N13 0.028(5) 0.039(5) 0.034(4) 0.007(4) 0.010(4) 0.001(4)
C14 0.027(5) 0.028(5) 0.019(4) -0.001(4) 0.005(4) -0.003(4)
N14 0.041(5) 0.041(5) 0.023(4) 0.003(4) 0.013(4) 0.004(4)
C15 0.030(5) 0.037(6) 0.026(5) 0.012(4) 0.009(4) 0.003(5)
N15 0.029(5) 0.046(5) 0.037(5) 0.006(4) 0.006(4) -0.008(4)
C16 0.100(11) 0.121(13) 0.045(7) 0.027(8) 0.019(8) 0.080(10)
N16 0.169(16) 0.25(2) 0.087(10) 0.055(12) 0.043(11) 0.175(17)
C17 0.035(5) 0.041(6) 0.026(5) 0.001(4) 0.004(5) 0.003(5)
N17 0.054(6) 0.074(8) 0.025(5) 0.012(5) -0.005(4) 0.023(6)
C18A 0.094(11) 0.104(12) 0.071(9) 0.061(9) -0.026(8) -0.060(9)
N18A 0.21(2) 0.178(17) 0.141(14) 0.118(13) -0.060(13) -0.135(15)
C21 0.021(4) 0.023(4) 0.020(4) -0.001(3) 0.008(4) 0.002(4)
N21 0.019(4) 0.027(4) 0.032(4) 0.002(3) 0.010(3) 0.002(3)
C22 0.016(4) 0.037(6) 0.035(5) -0.003(4) 0.011(4) -0.004(4)
N22 0.028(4) 0.015(4) 0.052(5) 0.001(3) 0.010(4) 0.005(3)
C23 0.023(5) 0.023(5) 0.033(5) 0.006(4) 0.012(4) 0.011(4)
N23 0.027(4) 0.029(5) 0.044(5) 0.004(4) 0.019(4) 0.008(4)
C24 0.034(5) 0.027(5) 0.031(5) -0.001(4) 0.014(5) -0.003(4)
N24 0.038(5) 0.050(6) 0.025(4) 0.001(4) 0.010(4) 0.000(4)
C25 0.018(4) 0.029(5) 0.024(4) 0.002(4) 0.002(4) 0.000(4)
N25 0.033(5) 0.042(5) 0.023(4) -0.002(4) 0.003(4) -0.008(4)
C26 0.037(6) 0.035(6) 0.058(7) 0.004(5) 0.034(6) -0.001(5)
N26 0.036(5) 0.067(7) 0.094(8) 0.020(6) 0.035(6) 0.018(5)
C27 0.037(6) 0.064(8) 0.045(6) 0.014(6) 0.022(5) 0.009(6)
N27A 0.054(10) 0.057(10) 0.047(9) 0.005(7) 0.030(8) -0.012(7)
C28 0.026(5) 0.032(6) 0.049(6) 0.007(5) 0.014(5) -0.009(4)
N28 0.035(5) 0.054(6) 0.069(7) 0.005(5) 0.014(5) -0.021(5)
C31 0.022(4) 0.027(5) 0.024(4) 0.002(4) 0.010(4) 0.002(4)
N31 0.026(4) 0.024(4) 0.023(4) -0.008(3) 0.009(3) 0.000(3)
C32 0.035(6) 0.030(5) 0.028(5) -0.004(4) 0.021(5) 0.004(4)
N32 0.031(5) 0.039(5) 0.035(4) 0.001(4) 0.016(4) 0.008(4)
C33 0.020(5) 0.028(5) 0.035(5) -0.006(4) 0.003(4) 0.003(4)
N33 0.040(5) 0.025(4) 0.037(4) 0.007(3) 0.020(4) 0.000(4)
C34 0.028(5) 0.035(6) 0.026(5) -0.005(4) 0.008(4) 0.005(4)
N34 0.049(5) 0.031(5) 0.041(5) -0.001(4) 0.027(5) -0.004(4)
C35 0.037(6) 0.037(6) 0.021(4) -0.001(4) 0.005(4) -0.001(5)
N35 0.039(5) 0.050(6) 0.031(4) -0.004(4) 0.008(4) 0.010(5)
C36A 0.041(8) 0.036(8) 0.042(8) -0.004(7) 0.020(7) 0.004(7)
N36A 0.064(9) 0.046(8) 0.078(9) 0.000(7) 0.031(7) 0.000(7)
C37A 0.029(7) 0.046(8) 0.042(8) -0.003(7) 0.007(7) -0.006(7)
N37A 0.070(9) 0.069(9) 0.062(8) -0.018(7) 0.010(7) -0.001(8)
C38 0.052(7) 0.050(7) 0.034(5) -0.004(5) 0.025(6) 0.002(5)
N38 0.076(8) 0.072(7) 0.047(6) -0.007(5) 0.041(6) 0.011(6)
O41 0.041(4) 0.075(6) 0.028(3) -0.006(4) 0.015(3) 0.009(4)
C42A 0.048(13) 0.065(15) 0.049(12) -0.014(12) 0.012(10) 0.004(12)
O43 0.058(5) 0.062(6) 0.071(6) 0.012(5) 0.036(5) -0.008(5)
O45 0.061(5) 0.059(6) 0.058(5) -0.005(4) 0.030(5) 0.014(4)
C46A 0.08(2) 0.09(2) 0.08(2) -0.045(18) 0.044(18) 0.000(18)
O51 0.052(5) 0.064(5) 0.033(4) 0.009(4) 0.012(4) 0.011(4)
C52A 0.066(14) 0.092(16) 0.051(12) 0.015(12) 0.020(11) -0.002(12)
O53 0.037(4) 0.053(5) 0.032(4) -0.005(3) 0.003(3) 0.010(4)
C54 0.082(11) 0.068(10) 0.056(8) 0.006(7) 0.015(8) 0.027(8)
O55 0.064(5) 0.036(5) 0.064(5) 0.001(4) 0.023(5) -0.008(4)
C56A 0.130(17) 0.141(18) 0.104(15) -0.014(13) 0.055(13) -0.059(14)
O61 0.053(5) 0.084(6) 0.052(5) 0.023(5) 0.033(4) 0.006(5)
C62 0.102(14) 0.17(2) 0.066(10) 0.007(12) 0.035(11) -0.010(14)
O63 0.025(4) 0.042(4) 0.056(4) -0.002(4) 0.008(3) -0.016(3)
C64 0.031(6) 0.072(9) 0.073(9) 0.000(7) -0.003(6) -0.022(6)
O65 0.052(5) 0.029(4) 0.076(6) 0.005(4) 0.016(5) 0.009(4)
C66 0.204(19) 0.19(2) 0.25(2) -0.040(16) 0.101(16) -0.009(16)
O71 0.041(4) 0.053(5) 0.049(4) 0.013(4) 0.012(4) -0.004(4)
C72 0.050(8) 0.076(9) 0.084(9) 0.001(7) 0.023(7) -0.001(7)
O73 0.050(5) 0.053(5) 0.044(4) 0.007(4) 0.027(4) 0.023(4)
C74 0.081(10) 0.097(11) 0.050(8) 0.009(7) 0.034(8) 0.041(9)
O75 0.080(6) 0.024(4) 0.087(6) -0.004(4) 0.041(6) -0.010(4)
C76A 0.20(2) 0.20(2) 0.24(2) 0.004(17) 0.126(18) -0.024(17)

loop_
_atom_type_symbol
_atom_type_description
_atom_type_scat_dispersion_real
_atom_type_scat_dispersion_imag
_atom_type_scat_source
C C 0.0033 0.0016 'International Tables Vol C Tables 4.2.6.8 and 6.1.1.4'
H H 0 0 'International Tables Vol C Tables 4.2.6.8 and 6.1.1.4'
N N 0.0061 0.0033 'International Tables Vol C Tables 4.2.6.8 and 6.1.1.4'
O O 0.0106 0.006 'International Tables Vol C Tables 4.2.6.8 and 6.1.1.4'
Fe Fe 0.3463 0.8444 'International Tables Vol C Tables 4.2.6.8 and 6.1.1.4'
W W -0.849 6.8722 'International Tables Vol C Tables 4.2.6.8 and 6.1.1.4'

loop_
_geom_angle_atom_site_label_1
_geom_angle_atom_site_label_2
_geom_angle_atom_site_label_3
_geom_angle
_geom_angle_site_symmetry_1
_geom_angle_site_symmetry_3
C18A W1 C14 92.9(6) . .
C18A W1 C13 69.3(4) . .
C14 W1 C13 81.2(3) . .
C18A W1 C12 103.9(6) . .
C14 W1 C12 143.4(3) . .
C13 W1 C12 75.0(3) . .
C18A W1 C15 146.6(4) . .
C14 W1 C15 93.7(3) . .
C13 W1 C15 144.1(3) . .
C12 W1 C15 89.6(3) . .
C18A W1 C11 140.3(5) . .
C14 W1 C11 72.6(3) . .
C13 W1 C11 72.0(3) . .
C12 W1 C11 73.8(3) . .
C15 W1 C11 72.6(3) . .
C18A W1 C17 75.6(5) . .
C14 W1 C17 72.7(3) . .
C13 W1 C17 134.6(3) . .
C12 W1 C17 142.7(4) . .
C15 W1 C17 75.3(4) . .
C11 W1 C17 130.2(3) . .
C18A W1 C16 77.2(7) . .
C14 W1 C16 145.5(4) . .
C13 W1 C16 123.7(6) . .
C12 W1 C16 70.8(4) . .
C15 W1 C16 78.9(6) . .
C11 W1 C16 134.1(5) . .
C17 W1 C16 72.9(4) . .
C24 W2 C21 75.6(3) . .
C24 W2 C26 103.7(4) . .
C21 W2 C26 142.2(3) . .
C24 W2 C22 86.5(3) . .
C21 W2 C22 70.6(3) . .
C26 W2 C22 146.9(3) . .
C24 W2 C25 145.6(3) . .
C21 W2 C25 74.1(3) . .
C26 W2 C25 90.7(4) . .
C22 W2 C25 98.4(3) . .
C24 W2 C28 141.4(3) . .
C21 W2 C28 126.3(3) . .
C26 W2 C28 78.0(4) . .
C22 W2 C28 74.9(4) . .
C25 W2 C28 71.7(3) . .
C24 W2 C23 78.6(3) . .
C21 W2 C23 71.7(3) . .
C26 W2 C23 71.2(3) . .
C22 W2 C23 141.9(3) . .
C25 W2 C23 76.8(3) . .
C28 W2 C23 135.1(3) . .
C24 W2 C27 71.1(4) . .
C21 W2 C27 134.9(4) . .
C26 W2 C27 76.2(4) . .
C22 W2 C27 77.7(4) . .
C25 W2 C27 143.3(4) . .
C28 W2 C27 72.0(4) . .
C23 W2 C27 128.0(4) . .
C36B W3 C36A 15.5(9) . .
C36B W3 C35 113.1(10) . .
C36A W3 C35 125.6(6) . .
C36B W3 C32 90.2(10) . .
C36A W3 C32 74.8(7) . .
C35 W3 C32 143.8(3) . .
C36B W3 C37B 75.8(12) . .
C36A W3 C37B 89.6(10) . .
C35 W3 C37B 71.3(8) . .
C32 W3 C37B 144.0(8) . .
C36B W3 C37A 62.6(11) . .
C36A W3 C37A 77.6(8) . .
C35 W3 C37A 69.8(6) . .
C32 W3 C37A 146.0(6) . .
C37B W3 C37A 17.5(8) . .
C36B W3 C34 143.5(9) . .
C36A W3 C34 144.7(5) . .
C35 W3 C34 82.2(4) . .
C32 W3 C34 95.3(3) . .
C37B W3 C34 78.7(9) . .
C37A W3 C34 95.8(6) . .
C36B W3 C31 142.2(9) . .
C36A W3 C31 131.9(6) . .
C35 W3 C31 72.5(3) . .
C32 W3 C31 72.3(3) . .
C37B W3 C31 136.3(9) . .
C37A W3 C31 141.7(6) . .
C34 W3 C31 72.9(3) . .
C36B W3 C38 74.0(9) . .
C36A W3 C38 71.8(6) . .
C35 W3 C38 136.8(4) . .
C32 W3 C38 74.6(4) . .
C37B W3 C38 69.6(8) . .
C37A W3 C38 78.1(6) . .
C34 W3 C38 72.9(4) . .
C31 W3 C38 129.2(4) . .
C36B W3 C33 71.8(9) . .
C36A W3 C33 70.2(5) . .
C35 W3 C33 75.2(3) . .
C32 W3 C33 87.4(3) . .
C37B W3 C33 118.0(8) . .
C37A W3 C33 101.6(6) . .
C34 W3 C33 144.3(3) . .
C31 W3 C33 74.1(3) . .
C38 W3 C33 141.0(4) . .
N31 Fe1 N31 88.1(4) . 2_655
N31 Fe1 N21 90.1(3) . .
N31 Fe1 N21 94.0(3) 2_655 .
N31 Fe1 N21 94.0(3) . 2_655
N31 Fe1 N21 90.1(3) 2_655 2_655
N21 Fe1 N21 174.3(4) . 2_655
N31 Fe1 N11 175.1(3) . 2_655
N31 Fe1 N11 88.8(3) 2_655 2_655
N21 Fe1 N11 86.3(3) . 2_655
N21 Fe1 N11 89.9(3) 2_655 2_655
N31 Fe1 N11 88.8(3) . .
N31 Fe1 N11 175.1(3) 2_655 .
N21 Fe1 N11 89.9(3) . .
N21 Fe1 N11 86.3(3) 2_655 .
N11 Fe1 N11 94.5(4) 2_655 .
O63 Fe2 N22 91.1(3) . .
O63 Fe2 O65 84.3(3) . .
N22 Fe2 O65 174.2(3) . .
O63 Fe2 N13 175.6(3) . .
N22 Fe2 N13 92.8(3) . .
O65 Fe2 N13 91.6(3) . .
O63 Fe2 O61 89.7(3) . .
N22 Fe2 O61 90.2(3) . .
O65 Fe2 O61 86.2(3) . .
N13 Fe2 O61 88.2(3) . .
O63 Fe2 N12 88.6(3) . 2_655
N22 Fe2 N12 92.1(3) . 2_655
O65 Fe2 N12 91.4(3) . 2_655
N13 Fe2 N12 93.3(3) . 2_655
O61 Fe2 N12 177.2(4) . 2_655
N25 Fe5 N15 92.2(3) 2_655 .
N25 Fe5 O53 90.0(3) 2_655 .
N15 Fe5 O53 91.0(3) . .
N25 Fe5 N35 94.6(3) 2_655 .
N15 Fe5 N35 92.5(4) . .
O53 Fe5 N35 174.1(3) . .
N25 Fe5 O55 91.0(3) 2_655 .
N15 Fe5 O55 176.7(3) . .
O53 Fe5 O55 88.3(3) . .
N35 Fe5 O55 87.9(3) . .
N25 Fe5 O51 174.5(3) 2_655 .
N15 Fe5 O51 91.7(3) . .
O53 Fe5 O51 86.1(3) . .
N35 Fe5 O51 89.1(3) . .
O55 Fe5 O51 85.0(3) . .
N32 Fe3 N33 92.3(3) . 2_655
N32 Fe3 O75 92.4(3) . .
N33 Fe3 O75 88.2(3) 2_655 .
N32 Fe3 N23 93.4(3) . .
N33 Fe3 N23 96.8(3) 2_655 .
O75 Fe3 N23 172.2(3) . .
N32 Fe3 O73 90.0(3) . .
N33 Fe3 O73 174.6(3) 2_655 .
O75 Fe3 O73 86.9(3) . .
N23 Fe3 O73 87.9(3) . .
N32 Fe3 O71 175.8(3) . .
N33 Fe3 O71 91.2(3) 2_655 .
O75 Fe3 O71 85.4(3) . .
N23 Fe3 O71 88.5(3) . .
O73 Fe3 O71 86.3(3) . .
N24 Fe4 N14 95.6(3) . .
N24 Fe4 N34 93.0(3) . .
N14 Fe4 N34 93.4(3) . .
N24 Fe4 O41 172.6(3) . .
N14 Fe4 O41 91.0(3) . .
N34 Fe4 O41 90.0(3) . .
N24 Fe4 O43 91.3(3) . .
N14 Fe4 O43 89.0(3) . .
N34 Fe4 O43 174.9(3) . .
O41 Fe4 O43 85.3(3) . .
N24 Fe4 O45 88.4(3) . .
N14 Fe4 O45 173.0(3) . .
N34 Fe4 O45 92.2(3) . .
O41 Fe4 O45 84.7(3) . .
O43 Fe4 O45 85.1(3) . .
N11 C11 W1 177.2(8) . .
C11 N11 Fe1 175.6(7) . .
N12 C12 W1 178.4(8) . .
C12 N12 Fe2 174.5(8) . 2_655
N13 C13 W1 177.8(8) . .
C13 N13 Fe2 175.3(8) . .
N14 C14 W1 177.2(8) . .
C14 N14 Fe4 172.9(8) . .
N15 C15 W1 178.1(9) . .
C15 N15 Fe5 172.5(8) . .
N16 C16 W1 177.3(18) . .
N17 C17 W1 176.3(10) . .
N18A C18A W1 179.1(17) . .
N21 C21 W2 176.6(8) . .
C21 N21 Fe1 177.0(7) . .
N22 C22 W2 179.4(8) . .
C22 N22 Fe2 174.8(8) . .
N23 C23 W2 175.3(8) . .
C23 N23 Fe3 177.2(9) . .
N24 C24 W2 175.5(8) . .
C24 N24 Fe4 173.5(8) . .
N25 C25 W2 176.9(8) . .
C25 N25 Fe5 168.2(8) . 2_655
N26 C26 W2 179.2(12) . .
N27B C27 W2 167.5(16) . .
N27A C27 W2 165.3(16) . .
N27B N27A C27 73(4) . .
N27A N27B C27 80(4) . .
N28 C28 W2 178.1(10) . .
N31 C31 W3 177.3(7) . .
C31 N31 Fe1 178.9(7) . .
N32 C32 W3 177.1(9) . .
C32 N32 Fe3 170.1(8) . .
N33 C33 W3 176.7(8) . .
C33 N33 Fe3 173.5(8) . 2_655
N34 C34 W3 176.4(9) . .
C34 N34 Fe4 172.2(8) . .
N35 C35 W3 178.7(9) . .
C35 N35 Fe5 178.4(9) . .
C36B C36A N36A 99(6) . .
C36B C36A N36B 61(5) . .
C36B C36A W3 82(5) . .
N36A C36A W3 179(3) . .
N36B C36A W3 142(2) . .
N36B N36A C36A 77(3) . .
N36B N36A C36B 53(3) . .
C36A C36B N36B 93(6) . .
C36A C36B N36A 57(5) . .
C36A C36B W3 83(5) . .
N36B C36B W3 175(4) . .
N36A C36B W3 139(3) . .
N36A N36B C36B 90(4) . .
N36A N36B C36A 64(3) . .
C37B C37A N37A 92(4) . .
C37B C37A N37B 52(4) . .
C37B C37A W3 81(4) . .
N37A C37A W3 173(2) . .
N37B C37A W3 132(2) . .
N37B N37A C37A 83(3) . .
N37B N37A C37B 54(2) . .
C37A C37B N37B 100(5) . .
C37A C37B N37A 58(3) . .
C37A C37B W3 81(4) . .
N37B C37B W3 173(3) . .
N37A C37B W3 140(2) . .
N37A N37B C37B 83(3) . .
N37A N37B C37A 56(2) . .
N38 C38 W3 177.1(10) . .
C42A O41 Fe4 130.8(11) . .
O41 C42A H42A 109.5 . .
O41 C42A H42B 109.5 . .
H42A C42A H42B 109.5 . .
O41 C42A H42C 109.5 . .
H42A C42A H42C 109.5 . .
H42B C42A H42C 109.5 . .
C44A O43 Fe4 130(2) . .
O43 C44A H44A 109.5 . .
O43 C44A H44B 109.4 . .
H44A C44A H44B 109.5 . .
O43 C44A H44C 109.5 . .
H44A C44A H44C 109.5 . .
H44B C44A H44C 109.5 . .
O43 C44A H44D 109.5 . .
H44A C44A H44D 141.1 . .
H44B C44A H44D 56.3 . .
H44C C44A H44D 56.3 . .
O43 C44A H44E 109.5 . .
H44A C44A H44E 56.3 . .
H44B C44A H44E 141.1 . .
H44C C44A H44E 56.3 . .
H44D C44A H44E 109.5 . .
O43 C44A H44F 109.4 . .
H44A C44A H44F 56.3 . .
H44B C44A H44F 56.3 . .
H44C C44A H44F 141.1 . .
H44D C44A H44F 109.5 . .
H44E C44A H44F 109.5 . .
C46A O45 Fe4 129.0(12) . .
O45 C46A H46A 109.5 . .
O45 C46A H46B 109.5 . .
H46A C46A H46B 109.5 . .
O45 C46A H46C 109.5 . .
H46A C46A H46C 109.5 . .
H46B C46A H46C 109.5 . .
C52A O51 Fe5 125.2(13) . .
O51 C52A H52A 109.5 . .
O51 C52A H52B 109.5 . .
H52A C52A H52B 109.5 . .
O51 C52A H52C 109.5 . .
H52A C52A H52C 109.5 . .
H52B C52A H52C 109.5 . .
C54 O53 Fe5 126.2(7) . .
O53 C54 H54A 109.5 . .
O53 C54 H54B 109.5 . .
H54A C54 H54B 109.5 . .
O53 C54 H54C 109.5 . .
H54A C54 H54C 109.5 . .
H54B C54 H54C 109.5 . .
O53 C54 H54D 109.5 . .
H54A C54 H54D 141.1 . .
H54B C54 H54D 56.3 . .
H54C C54 H54D 56.3 . .
O53 C54 H54E 109.5 . .
H54A C54 H54E 56.3 . .
H54B C54 H54E 141.1 . .
H54C C54 H54E 56.3 . .
H54D C54 H54E 109.5 . .
O53 C54 H54F 109.5 . .
H54A C54 H54F 56.3 . .
H54B C54 H54F 56.3 . .
H54C C54 H54F 141.1 . .
H54D C54 H54F 109.5 . .
H54E C54 H54F 109.5 . .
C56A O55 Fe5 120.1(11) . .
O55 C56A H56A 109.5 . .
O55 C56A H56B 109.5 . .
H56A C56A H56B 109.5 . .
O55 C56A H56C 109.5 . .
H56A C56A H56C 109.5 . .
H56B C56A H56C 109.5 . .
C62 O61 Fe2 122.3(9) . .
O61 C62 H62A 109.5 . .
O61 C62 H62B 109.5 . .
H62A C62 H62B 109.5 . .
O61 C62 H62C 109.5 . .
H62A C62 H62C 109.5 . .
H62B C62 H62C 109.5 . .
C64 O63 Fe2 126.1(6) . .
O63 C64 H64A 109.5 . .
O63 C64 H64B 109.5 . .
H64A C64 H64B 109.5 . .
O63 C64 H64C 109.5 . .
H64A C64 H64C 109.5 . .
H64B C64 H64C 109.5 . .
C66 O65 Fe2 125.6(12) . .
O65 C66 H66A 109.5 . .
O65 C66 H66B 109.5 . .
H66A C66 H66B 109.5 . .
O65 C66 H66C 109.5 . .
H66A C66 H66C 109.5 . .
H66B C66 H66C 109.5 . .
C72 O71 Fe3 126.5(7) . .
O71 C72 H72A 109.5 . .
O71 C72 H72B 109.5 . .
H72A C72 H72B 109.5 . .
O71 C72 H72C 109.5 . .
H72A C72 H72C 109.5 . .
H72B C72 H72C 109.5 . .
C74 O73 Fe3 125.5(6) . .
O73 C74 H74A 109.5 . .
O73 C74 H74B 109.5 . .
H74A C74 H74B 109.5 . .
O73 C74 H74C 109.5 . .
H74A C74 H74C 109.5 . .
H74B C74 H74C 109.5 . .
C76A O75 Fe3 135.9(17) . .
O75 C76A H76A 109.5 . .
O75 C76A H76B 109.5 . .
H76A C76A H76B 109.5 . .
O75 C76A H76C 109.5 . .
H76A C76A H76C 109.5 . .
H76B C76A H76C 109.5 . .
O75 C76A H76D 109.5 . .
H76A C76A H76D 141.1 . .
H76B C76A H76D 56.3 . .
H76C C76A H76D 56.3 . .
O75 C76A H76E 109.5 . .
H76A C76A H76E 56.3 . .
H76B C76A H76E 141.1 . .
H76C C76A H76E 56.3 . .
H76D C76A H76E 109.5 . .
O75 C76A H76F 109.5 . .
H76A C76A H76F 56.3 . .
H76B C76A H76F 56.3 . .
H76C C76A H76F 141.1 . .
H76D C76A H76F 109.5 . .
H76E C76A H76F 109.5 . .
O4B C4B C76B 92(6) . 2_655
C8B O8 C8B 145(5) . 2_655
C8B O8 C8A 81(3) . 2_655
C8B O8 C8A 87(3) 2_655 2_655
C8B O8 C8A 87(3) . .
C8B O8 C8A 81(3) 2_655 .
C8A O8 C8A 138(5) 2_655 .
O8 C8A C8B 49.6(14) . 2_655
O8 C8A C8B 46.5(15) . .
C8B C8A C8B 91.0(10) 2_655 .
O8 C8B C8A 49.7(14) . 2_655
O8 C8B C8A 46.6(15) . .
C8A C8B C8A 88.9(13) 2_655 .

loop_
_geom_bond_atom_site_label_1
_geom_bond_atom_site_label_2
_geom_bond_distance
_geom_bond_site_symmetry_2
W1 C18A 2.122(12) .
W1 C14 2.136(9) .
W1 C13 2.147(9) .
W1 C12 2.147(10) .
W1 C15 2.152(10) .
W1 C11 2.156(9) .
W1 C17 2.171(9) .
W1 C16 2.177(14) .
W2 C24 2.127(10) .
W2 C21 2.140(8) .
W2 C26 2.144(10) .
W2 C22 2.144(10) .
W2 C25 2.146(8) .
W2 C28 2.172(10) .
W2 C23 2.171(9) .
W2 C27 2.178(10) .
W3 C36B 2.13(4) .
W3 C36A 2.14(2) .
W3 C35 2.146(11) .
W3 C32 2.146(10) .
W3 C37B 2.15(3) .
W3 C37A 2.15(2) .
W3 C34 2.155(10) .
W3 C31 2.161(9) .
W3 C38 2.163(10) .
W3 C33 2.164(10) .
Fe1 N31 2.037(7) .
Fe1 N31 2.037(7) 2_655
Fe1 N21 2.048(7) .
Fe1 N21 2.048(7) 2_655
Fe1 N11 2.054(7) 2_655
Fe1 N11 2.054(7) .
Fe2 O63 2.020(7) .
Fe2 N22 2.022(7) .
Fe2 O65 2.043(7) .
Fe2 N13 2.048(8) .
Fe2 O61 2.051(7) .
Fe2 N12 2.054(8) 2_655
Fe5 N25 2.076(7) 2_655
Fe5 N15 2.078(9) .
Fe5 O53 2.082(7) .
Fe5 N35 2.083(9) .
Fe5 O55 2.092(8) .
Fe5 O51 2.094(7) .
Fe3 N32 2.099(8) .
Fe3 N33 2.103(7) 2_655
Fe3 O75 2.121(8) .
Fe3 N23 2.122(8) .
Fe3 O73 2.140(6) .
Fe3 O71 2.145(8) .
Fe4 N24 2.054(8) .
Fe4 N14 2.060(8) .
Fe4 N34 2.071(8) .
Fe4 O41 2.076(7) .
Fe4 O43 2.086(8) .
Fe4 O45 2.105(7) .
C11 N11 1.137(11) .
C12 N12 1.141(11) .
N12 Fe2 2.054(8) 2_655
C13 N13 1.149(11) .
C14 N14 1.168(11) .
C15 N15 1.152(12) .
C16 N16 1.137(17) .
C17 N17 1.128(12) .
C18A N18A 1.124(16) .
C21 N21 1.149(10) .
C22 N22 1.150(11) .
C23 N23 1.132(11) .
C24 N24 1.169(12) .
C25 N25 1.140(10) .
N25 Fe5 2.076(7) 2_655
C26 N26 1.166(12) .
C27 N27B 1.16(3) .
C27 N27A 1.19(2) .
N27A N27B 0.55(3) .
C28 N28 1.145(12) .
C31 N31 1.143(10) .
C32 N32 1.152(11) .
C33 N33 1.154(11) .
N33 Fe3 2.103(7) 2_655
C34 N34 1.152(11) .
C35 N35 1.145(12) .
C36A C36B 0.58(3) .
C36A N36A 1.19(3) .
C36A N36B 1.29(4) .
N36A N36B 0.83(3) .
N36A C36B 1.40(4) .
C36B N36B 1.13(4) .
C37A C37B 0.65(3) .
C37A N37A 1.14(2) .
C37A N37B 1.37(4) .
N37A N37B 0.91(4) .
N37A C37B 1.33(4) .
C37B N37B 1.09(4) .
C38 N38 1.155(12) .
O41 C42A 1.43(3) .
C42A H42A 0.97 .
C42A H42B 0.97 .
C42A H42C 0.97 .
O43 C44A 2.25(9) .
C44A H44A 0.97 .
C44A H44B 0.97 .
C44A H44C 0.97 .
C44A H44D 0.97 .
C44A H44E 0.97 .
C44A H44F 0.97 .
O45 C46A 1.37(3) .
C46A H46A 0.97 .
C46A H46B 0.97 .
C46A H46C 0.97 .
O51 C52A 1.36(3) .
C52A H52A 0.97 .
C52A H52B 0.97 .
C52A H52C 0.97 .
O53 C54 1.445(14) .
C54 H54A 0.97 .
C54 H54B 0.97 .
C54 H54C 0.97 .
C54 H54D 0.97 .
C54 H54E 0.97 .
C54 H54F 0.97 .
O55 C56A 1.52(3) .
C56A H56A 0.97 .
C56A H56B 0.97 .
C56A H56C 0.97 .
O61 C62 1.515(18) .
C62 H62A 0.97 .
C62 H62B 0.97 .
C62 H62C 0.97 .
O63 C64 1.446(14) .
O65 C66 1.52(3) .
O71 C72 1.429(13) .
O73 C74 1.391(13) .
O75 C76A 1.31(3) .

loop_
_geom_torsion_atom_site_label_1
_geom_torsion_atom_site_label_2
_geom_torsion_atom_site_label_3
_geom_torsion_atom_site_label_4
_geom_torsion
_geom_torsion_site_symmetry_1
_geom_torsion_site_symmetry_4
W2 C27 N27A N27B 174(4) . .
W2 C27 N27B N27A -172(5) . .
C36B C36A N36A N36B -3(5) . .
N36B C36A N36A C36B 3(5) . .
N36A C36A C36B N36B 2(4) . .
W3 C36A C36B N36B -178(3) . .
N36B C36A C36B N36A -2(4) . .
W3 C36A C36B N36A -179.9(17) . .
N36A C36A C36B W3 179.9(17) . .
N36B C36A C36B W3 178(3) . .
N36B N36A C36B C36A 176(6) . .
C36A N36A C36B N36B -176(6) . .
N36B N36A C36B W3 176(5) . .
C36A N36A C36B W3 0(3) . .
C36A N36A N36B C36B 2(3) . .
C36B N36A N36B C36A -2(3) . .
C36A C36B N36B N36A -3(5) . .
N36A C36B N36B C36A 3(5) . .
C36B C36A N36B N36A 177(6) . .
W3 C36A N36B N36A -180(3) . .
N36A C36A N36B C36B -177(6) . .
W3 C36A N36B C36B 4(5) . .
C37B C37A N37A N37B -9(5) . .
N37B C37A N37A C37B 9(5) . .
N37A C37A C37B N37B 7(4) . .
W3 C37A C37B N37B -173(4) . .
N37B C37A C37B N37A -7(4) . .
W3 C37A C37B N37A 179.7(16) . .
N37A C37A C37B W3 -179.7(16) . .
N37B C37A C37B W3 173(4) . .
N37B N37A C37B C37A 169(6) . .
C37A N37A C37B N37B -169(6) . .
N37B N37A C37B W3 170(5) . .
C37A N37A C37B W3 0(3) . .
C37A N37A N37B C37B 5(3) . .
C37B N37A N37B C37A -5(3) . .
C37A C37B N37B N37A -9(5) . .
N37A C37B N37B C37A 9(5) . .
C37B C37A N37B N37A 169(6) . .
W3 C37A N37B N37A 178(3) . .
N37A C37A N37B C37B -169(6) . .
W3 C37A N37B C37B 9(5) . .
C8B O8 C8A C8B -147(5) . 2_655
C8A O8 C8A C8B -75(3) 2_655 2_655
C8B O8 C8A C8B 147(5) 2_655 .
C8A O8 C8A C8B 72(3) 2_655 .
C8B O8 C8B C8A 71(2) 2_655 2_655
C8A O8 C8B C8A 140(4) . 2_655
C8B O8 C8B C8A -69(2) 2_655 .
C8A O8 C8B C8A -140(4) 2_655 .
